data_4085868
loop_
_publ_author_name
'Zhong, Rui'
'P\"othig, Alexander'
'Mayer, David C.'
'Jandl, Christian'
'Altmann, Philipp J.'
'Herrmann, Wolfgang A.'
'K\"uhn, Fritz E.'

_publ_section_title
;
 Spectroscopic and Structural Properties of Bridge-Functionalized
 Dinuclear Coinage-Metal (Cu, Ag, and Au) NHC Complexes: A Comparative
 Study
;
_journal_name_full Organometallics
_journal_page_first 150128111349001
_journal_paper_doi 10.1021/om5012402
_journal_year 2015
_chemical_formula_moiety 'C20 H28 Cu2 N8 O2, 2(F6 P), C2 H3 N'
_chemical_formula_sum 'C22 H31 Cu2 F12 N9 O2 P2'
_chemical_formula_weight 870.60
_space_group_IT_number 14
_symmetry_cell_setting monoclinic
_symmetry_Int_Tables_number 14
_symmetry_space_group_name_Hall '-P 2yn'
_symmetry_space_group_name_H-M 'P 1 21/n 1'
_atom_sites_solution_hydrogens geom
_atom_sites_solution_primary direct
_atom_sites_solution_secondary difmap
_cell_angle_alpha 90
_cell_angle_beta 94.959(1)
_cell_angle_gamma 90
_cell_formula_units_Z 4
_cell_length_a 12.5412(4)
_cell_length_b 12.1285(3)
_cell_length_c 21.8264(6)
_cell_measurement_reflns_used 9710
_cell_measurement_temperature 123
_cell_measurement_theta_max 25.3297
_cell_measurement_theta_min 2.4679
_cell_volume 3307.50(16)
_computing_cell_refinement 'SAINT (Bruker, 2008b)'
_computing_data_collection 'APEX II Control Software (Bruker, 2008a)'
_computing_data_reduction 'SAINT (Bruker, 2008b)'
_computing_molecular_graphics 'PLATON (Spek, 2011)'
_computing_publication_material 'PLATON (Spek, 2011), enCIFer (Allen, 2004)'
_computing_structure_refinement 'SHELXL97 (Sheldrick, 2008), SHELXLE (Huebschle, 2011)'
_computing_structure_solution 'SHELXS97 (Sheldrick, 2008)'
_diffrn_ambient_temperature 123
_diffrn_detector ' CCD plate '
_diffrn_detector_area_resol_mean 16
_diffrn_measured_fraction_theta_full 0.999
_diffrn_measured_fraction_theta_max 0.999
_diffrn_measurement_device ' \k-geometry diffractometer '
_diffrn_measurement_device_type ' Bruker APEX-II CCD '
_diffrn_measurement_method ' phi- and omega-rotation '
_diffrn_radiation_monochromator 'MONTEL optic'
_diffrn_radiation_probe x-ray
_diffrn_radiation_source 'rotating anode FR591'
_diffrn_radiation_type MoK\a
_diffrn_radiation_wavelength 0.71073
_diffrn_reflns_av_R_equivalents 0.0416
_diffrn_reflns_av_sigmaI/netI 0.0193
_diffrn_reflns_limit_h_max 15
_diffrn_reflns_limit_h_min -15
_diffrn_reflns_limit_k_max 14
_diffrn_reflns_limit_k_min -14
_diffrn_reflns_limit_l_max 26
_diffrn_reflns_limit_l_min -26
_diffrn_reflns_number 67240
_diffrn_reflns_reduction_process
;
;
_diffrn_reflns_theta_full 25.35
_diffrn_reflns_theta_max 25.35
_diffrn_reflns_theta_min 1.81
_exptl_absorpt_coefficient_mu 1.489
_exptl_absorpt_correction_T_max 0.7452
_exptl_absorpt_correction_T_min 0.5745
_exptl_absorpt_correction_type multi-scan
_exptl_absorpt_process_details 'SADABS, Bruker, 2008b'
_exptl_crystal_colour colourless
_exptl_crystal_density_diffrn 1.748
_exptl_crystal_density_method 'Not Measured'
_exptl_crystal_description fragment
_exptl_crystal_F_000 1752
_exptl_crystal_size_max 0.220
_exptl_crystal_size_mid 0.130
_exptl_crystal_size_min 0.120
_refine_diff_density_max 0.679
_refine_diff_density_min -0.360
_refine_diff_density_rms 0.072
_refine_ls_extinction_method none
_refine_ls_goodness_of_fit_ref 1.055
_refine_ls_hydrogen_treatment constr
_refine_ls_matrix_type full
_refine_ls_number_parameters 552
_refine_ls_number_reflns 6040
_refine_ls_number_restraints 117
_refine_ls_restrained_S_all 1.111
_refine_ls_R_factor_all 0.0413
_refine_ls_R_factor_gt 0.0354
_refine_ls_shift/su_max 0.001
_refine_ls_shift/su_mean 0.000
_refine_ls_structure_factor_coef Fsqd
_refine_ls_weighting_details 'calc w=1/[\s^2^(Fo^2^)+(0.0308P)^2^+7.0297P] where P=(Fo^2^+2Fc^2^)/3'
_refine_ls_weighting_scheme calc
_refine_ls_wR_factor_gt 0.0800
_refine_ls_wR_factor_ref 0.0836
_reflns_number_gt 5425
_reflns_number_total 6040
_reflns_threshold_expression I>2\s(I)
_cod_data_source_file om5012402_si_002.cif
_cod_data_source_block compound_3
_cod_original_sg_symbol_H-M 'P 21/n'
_cod_database_code 4085868

loop_
_symmetry_equiv_pos_site_id
_symmetry_equiv_pos_as_xyz
1 x,y,z
2 1/2-x,1/2+y,1/2-z
3 -x,-y,-z
4 1/2+x,1/2-y,1/2+z

loop_
_atom_site_aniso_label
_atom_site_aniso_U_11
_atom_site_aniso_U_22
_atom_site_aniso_U_33
_atom_site_aniso_U_23
_atom_site_aniso_U_13
_atom_site_aniso_U_12
Cu1 0.0194(2) 0.0230(2) 0.0193(2) 0.0062(1) 0.0034(1) 0.0008(1)
Cu2 0.0190(2) 0.0238(2) 0.0229(2) 0.0067(2) 0.0002(1) -0.0030(1)
P2 0.0245(4) 0.0215(4) 0.0194(4) -0.0001(3) 0.0042(3) 0.0003(3)
P1 0.0207(9) 0.0404(11) 0.0297(9) -0.0110(10) -0.0002(6) 0.0009(7)
P1A 0.034(4) 0.052(6) 0.039(5) 0.002(4) 0.005(3) 0.005(3)
O1 0.0245(11) 0.0235(11) 0.0310(12) -0.0016(9) 0.0020(9) 0.0022(9)
O2 0.0341(12) 0.0206(11) 0.0206(11) 0.0022(9) 0.0086(9) 0.0050(9)
N1 0.0184(12) 0.0249(13) 0.0219(12) -0.0019(10) 0.0025(10) -0.0003(10)
N2 0.0168(11) 0.0179(12) 0.0166(11) 0.0034(9) 0.0027(9) 0.0028(9)
N3 0.0179(12) 0.0225(13) 0.0223(13) 0.0010(10) 0.0012(9) -0.0013(10)
N4 0.0176(12) 0.0205(12) 0.0173(12) 0.0016(10) 0.0046(9) -0.0013(10)
N5 0.0220(12) 0.0190(13) 0.0246(13) 0.0000(10) -0.0020(10) 0.0023(10)
N6 0.0195(12) 0.0173(12) 0.0167(12) 0.0012(9) 0.0016(9) 0.0005(10)
F7 0.0732(16) 0.0337(12) 0.0366(11) -0.0048(9) -0.0013(10) 0.0234(11)
N7 0.0227(13) 0.0208(13) 0.0231(13) 0.0005(10) -0.0029(10) -0.0001(10)
N8 0.0173(11) 0.0198(12) 0.0188(12) 0.0008(10) 0.0020(9) 0.0006(10)
F8 0.0630(15) 0.0278(11) 0.0500(13) -0.0028(9) -0.0092(11) 0.0126(10)
F9 0.0453(15) 0.0469(13) 0.0477(15) -0.0003(12) 0.0236(12) -0.0094(12)
F9A 0.0478(19) 0.0484(18) 0.0467(19) -0.0073(18) 0.0065(17) -0.0072(17)
F10 0.0512(14) 0.0498(14) 0.0411(15) -0.0116(12) -0.0079(12) -0.0016(12)
F10A 0.055(2) 0.0523(18) 0.0390(19) -0.0071(17) 0.0105(18) -0.0041(19)
F11 0.0541(17) 0.0557(15) 0.0390(15) -0.0035(12) 0.0276(13) -0.0101(14)
F11A 0.044(2) 0.048(3) 0.040(3) -0.007(3) -0.009(3) 0.000(2)
F12 0.0451(15) 0.0454(17) 0.0370(18) -0.0062(14) -0.0092(14) 0.0027(13)
F12A 0.0467(19) 0.0457(18) 0.040(2) -0.0023(17) 0.0091(17) -0.0019(18)
C1 0.0167(13) 0.0166(13) 0.0190(14) -0.0022(11) 0.0012(11) -0.0017(11)
C2 0.0211(15) 0.0328(17) 0.0283(16) 0.0006(14) 0.0091(12) -0.0039(13)
C3 0.0275(16) 0.0284(17) 0.0221(15) 0.0051(13) 0.0092(12) -0.0046(13)
C4 0.0181(14) 0.0212(15) 0.0192(14) 0.0006(12) 0.0046(11) 0.0007(12)
C5 0.0145(13) 0.0195(14) 0.0234(15) 0.0031(12) 0.0022(11) 0.0036(11)
C6 0.0206(15) 0.0336(17) 0.0174(14) 0.0011(13) 0.0012(11) 0.0040(13)
C7 0.0214(14) 0.0249(16) 0.0173(14) 0.0044(12) 0.0024(11) 0.0023(12)
C8 0.0196(15) 0.0343(18) 0.0350(18) -0.0008(15) -0.0010(13) 0.0064(13)
C9 0.0398(19) 0.0330(18) 0.0335(18) -0.0012(15) 0.0011(15) -0.0136(16)
C10 0.0229(15) 0.0204(15) 0.0245(15) 0.0011(12) 0.0047(12) -0.0001(12)
C11 0.0213(14) 0.0190(14) 0.0189(14) -0.0013(12) -0.0030(11) -0.0019(12)
C12 0.0208(15) 0.0313(17) 0.0246(15) -0.0031(13) 0.0037(12) 0.0009(13)
C13 0.0225(15) 0.0284(16) 0.0237(15) 0.0026(13) 0.0064(12) 0.0004(13)
C14 0.0180(14) 0.0202(14) 0.0160(13) 0.0002(11) 0.0014(11) -0.0002(11)
C15 0.0215(14) 0.0149(13) 0.0242(15) 0.0018(11) -0.0015(11) 0.0016(11)
C16 0.0312(17) 0.0314(17) 0.0176(15) -0.0007(13) 0.0039(12) 0.0025(14)
C17 0.0256(15) 0.0286(16) 0.0191(15) 0.0012(13) 0.0057(12) 0.0009(13)
C18 0.0341(18) 0.0241(17) 0.041(2) 0.0072(15) -0.0023(15) 0.0053(14)
C19 0.0292(17) 0.0354(19) 0.0299(17) -0.0021(14) -0.0084(14) -0.0050(14)
C20 0.0236(15) 0.0204(15) 0.0206(14) -0.0008(12) 0.0026(11) -0.0009(12)
F1 0.0348(18) 0.051(2) 0.055(2) 0.0015(17) -0.0073(14) -0.0166(14)
F2 0.068(3) 0.046(3) 0.168(6) -0.046(3) -0.022(3) 0.002(2)
F3 0.100(4) 0.149(4) 0.0287(17) -0.009(2) 0.012(2) 0.045(3)
F4 0.044(2) 0.101(4) 0.074(3) 0.007(3) -0.0065(19) 0.030(2)
F5 0.106(4) 0.071(3) 0.051(2) 0.0148(19) 0.041(2) 0.007(3)
F6 0.0235(14) 0.056(2) 0.105(3) -0.0210(19) -0.0109(15) 0.0067(13)
F1A 0.111(17) 0.065(12) 0.088(13) 0.000(10) -0.002(12) -0.014(11)
F2A 0.135(16) 0.037(9) 0.073(10) -0.005(8) -0.006(10) -0.025(10)
F3A 0.084(9) 0.117(10) 0.041(7) -0.011(7) -0.022(7) 0.009(9)
F4A 0.020(7) 0.065(10) 0.094(14) -0.038(10) 0.026(7) -0.013(6)
F5A 0.085(11) 0.044(8) 0.045(7) 0.000(6) -0.011(7) -0.015(8)
F6A 0.042(7) 0.143(11) 0.063(9) -0.032(9) 0.008(6) 0.000(8)
N9 0.0355(16) 0.0313(15) 0.0284(15) 0.0068(12) 0.0053(12) 0.0089(12)
C21 0.0254(16) 0.0262(16) 0.0302(18) 0.0031(14) 0.0008(13) 0.0040(13)
C22 0.039(2) 0.048(2) 0.0279(18) 0.0097(16) 0.0064(15) 0.0005(17)

loop_
_atom_site_label
_atom_site_type_symbol
_atom_site_thermal_displace_type
_atom_site_fract_x
_atom_site_fract_y
_atom_site_fract_z
_atom_site_occupancy
_atom_site_U_iso_or_equiv
_atom_site_calc_flag
_atom_site_refinement_flags
_atom_site_disorder_assembly
_atom_site_disorder_group
Cu1 Cu Uani 0.62162(3) 0.52168(3) 0.52491(2) 1.000 0.0205(1) d . . .
Cu2 Cu Uani 0.38320(3) 0.05699(3) 0.44455(2) 1.000 0.0220(1) d . . .
P2 P Uani -0.04333(6) 0.32450(6) 0.32314(3) 1.000 0.0217(2) d . . .
P1 P Uani 0.10037(18) 0.7750(3) 0.36429(14) 0.802(6) 0.0304(6) d DP A 1
P1A P Uani 0.1009(8) 0.7968(10) 0.3531(5) 0.198(6) 0.042(3) d DP A 2
O1 O Uani 0.39662(17) 0.84745(17) 0.40602(10) 1.000 0.0264(7) d . . .
O2 O Uani 0.59772(17) 0.33329(17) 0.46152(9) 1.000 0.0247(7) d . . .
N1 N Uani 0.77957(19) 0.5841(2) 0.44013(11) 1.000 0.0217(7) d . . .
N2 N Uani 0.45206(18) 0.61568(19) 0.37241(10) 1.000 0.0170(7) d . . .
N3 N Uani 0.36592(19) 0.4708(2) 0.34223(11) 1.000 0.0209(7) d . . .
N4 N Uani 0.63018(18) 0.66203(19) 0.41369(10) 1.000 0.0183(7) d . . .
N5 N Uani 0.81706(19) -0.0807(2) 0.49579(11) 1.000 0.0221(7) d . . .
N6 N Uani 0.58448(18) 0.12879(19) 0.39291(10) 1.000 0.0178(7) d . . .
F7 F Uani 0.00257(19) 0.20162(17) 0.32626(9) 1.000 0.0482(8) d . B .
N7 N Uani 0.45861(19) 0.0908(2) 0.32394(11) 1.000 0.0225(8) d . . .
N8 N Uani 0.72905(18) 0.06086(19) 0.46237(11) 1.000 0.0186(7) d . . .
F8 F Uani -0.09140(19) 0.44541(17) 0.31927(10) 1.000 0.0478(8) d . B .
F9 F Uani -0.1277(3) 0.2959(2) 0.37014(14) 0.792(4) 0.0455(8) d UP B 3
F9A F Uani -0.1534(9) 0.2678(10) 0.2965(6) 0.208(4) 0.0475(11) d UP B 4
F10 F Uani -0.1269(2) 0.2868(3) 0.26637(15) 0.792(4) 0.0481(8) d UP B 3
F10A F Uani -0.0240(11) 0.3467(10) 0.2563(5) 0.208(4) 0.0484(11) d UP B 4
F11 F Uani 0.0401(3) 0.3517(3) 0.27343(13) 0.792(4) 0.0482(9) d UP B 3
F11A F Uani 0.0562(12) 0.3826(13) 0.3553(6) 0.208(4) 0.0447(16) d UP B 4
F12 F Uani 0.0413(3) 0.3590(3) 0.37794(15) 0.792(4) 0.0432(10) d UP B 3
F12A F Uani -0.0739(10) 0.2969(10) 0.3940(5) 0.208(4) 0.0438(11) d UP B 4
C1 C Uani 0.6780(2) 0.5931(2) 0.45622(12) 1.000 0.0175(8) d . . .
C2 C Uani 0.7943(2) 0.6451(3) 0.38813(14) 1.000 0.0270(9) d . . .
C3 C Uani 0.7006(2) 0.6938(3) 0.37081(14) 1.000 0.0256(9) d . . .
C4 C Uani 0.5169(2) 0.6913(2) 0.41217(13) 1.000 0.0193(8) d . . .
C5 C Uani 0.4042(2) 0.5243(2) 0.39370(13) 1.000 0.0191(8) d . . .
C6 C Uani 0.3895(2) 0.5269(3) 0.28991(13) 1.000 0.0239(9) d . . .
C7 C Uani 0.4437(2) 0.6177(2) 0.30858(13) 1.000 0.0212(8) d . . .
C8 C Uani 0.8640(2) 0.5198(3) 0.47385(15) 1.000 0.0298(10) d . . .
C9 C Uani 0.3090(3) 0.3653(3) 0.34159(16) 1.000 0.0356(11) d . . .
C10 C Uani 0.4995(2) 0.8115(2) 0.39344(14) 1.000 0.0225(9) d . . .
C11 C Uani 0.7236(2) -0.0271(2) 0.50077(13) 1.000 0.0200(8) d . . .
C12 C Uani 0.8793(2) -0.0278(3) 0.45556(14) 1.000 0.0255(9) d . . .
C13 C Uani 0.8246(2) 0.0614(3) 0.43452(14) 1.000 0.0246(9) d . . .
C14 C Uani 0.6435(2) 0.1425(2) 0.45303(12) 1.000 0.0181(8) d . . .
C15 C Uani 0.4808(2) 0.0950(2) 0.38576(13) 1.000 0.0204(8) d . . .
C16 C Uani 0.5459(2) 0.1213(3) 0.29334(14) 1.000 0.0266(9) d . . .
C17 C Uani 0.6254(2) 0.1457(3) 0.33652(13) 1.000 0.0242(9) d . . .
C18 C Uani 0.8518(3) -0.1780(3) 0.53159(16) 1.000 0.0334(11) d . . .
C19 C Uani 0.3543(3) 0.0591(3) 0.29358(15) 1.000 0.0321(10) d . . .
C20 C Uani 0.6858(2) 0.2596(2) 0.46328(13) 1.000 0.0215(8) d . . .
F1 F Uani 0.0516(3) 0.6566(3) 0.3489(2) 0.802(6) 0.0476(11) d DUP A 1
F2 F Uani 0.1485(4) 0.8927(4) 0.3791(3) 0.802(6) 0.096(2) d DUP A 1
F3 F Uani 0.0739(4) 0.7620(5) 0.43321(15) 0.802(6) 0.092(2) d DUP A 1
F4 F Uani -0.0134(4) 0.8292(6) 0.3477(3) 0.802(6) 0.0737(18) d DUP A 1
F5 F Uani 0.1245(4) 0.7886(4) 0.29478(19) 0.802(6) 0.0740(18) d DUP A 1
F6 F Uani 0.2144(2) 0.7200(3) 0.3796(2) 0.802(6) 0.0625(13) d DUP A 1
F1A F Uani 0.0839(17) 0.6674(11) 0.3477(10) 0.198(6) 0.089(8) d DUP A 2
F2A F Uani 0.1194(18) 0.9244(11) 0.3588(8) 0.198(6) 0.083(7) d DUP A 2
F3A F Uani 0.1413(15) 0.7851(15) 0.4227(5) 0.198(6) 0.082(5) d DUP A 2
F4A F Uani -0.0182(9) 0.8128(16) 0.3699(9) 0.198(6) 0.058(6) d DUP A 2
F5A F Uani 0.0607(14) 0.8094(12) 0.2829(5) 0.198(6) 0.059(5) d DUP A 2
F6A F Uani 0.2164(8) 0.7774(16) 0.3314(7) 0.198(6) 0.083(5) d DUP A 2
N9 N Uani 0.6218(2) 0.4124(2) 0.34354(13) 1.000 0.0316(9) d . . .
C21 C Uani 0.6446(2) 0.4429(3) 0.29725(15) 1.000 0.0274(10) d . . .
C22 C Uani 0.6738(3) 0.4814(3) 0.23770(16) 1.000 0.0381(11) d . . .
H1 H Uiso 0.35010 0.81120 0.38460 1.000 0.043(12) c R . .
H2 H Uiso 0.85860 0.65130 0.36840 1.000 0.0320 c R . .
H3 H Uiso 0.68530 0.74070 0.33630 1.000 0.0310 c R . .
H4 H Uiso 0.49470 0.68290 0.45480 1.000 0.0230 c R . .
H5 H Uiso 0.58770 0.36120 0.42630 1.000 0.027(9) c R . .
H6 H Uiso 0.37080 0.50510 0.24860 1.000 0.0290 c R . .
H7 H Uiso 0.47100 0.67260 0.28320 1.000 0.0250 c R . .
H8A H Uiso 0.88960 0.46290 0.44680 1.000 0.0450 c R . .
H8B H Uiso 0.83550 0.48470 0.50940 1.000 0.0450 c R . .
H8C H Uiso 0.92340 0.56860 0.48790 1.000 0.0450 c R . .
H9A H Uiso 0.31160 0.33030 0.30130 1.000 0.0530 c R . .
H9B H Uiso 0.23430 0.37800 0.34960 1.000 0.0530 c R . .
H9C H Uiso 0.34320 0.31700 0.37350 1.000 0.0530 c R . .
H10A H Uiso 0.55430 0.85810 0.41620 1.000 0.0270 c R . .
H10B H Uiso 0.50760 0.81960 0.34900 1.000 0.0270 c R . .
H12 H Uiso 0.94780 -0.05030 0.44490 1.000 0.0310 c R . .
H13 H Uiso 0.84670 0.11450 0.40620 1.000 0.0300 c R . .
H14 H Uiso 0.59220 0.12830 0.48470 1.000 0.0220 c R . .
H16 H Uiso 0.54920 0.12440 0.25000 1.000 0.0320 c R . .
H17 H Uiso 0.69550 0.16980 0.32980 1.000 0.0290 c R . .
H18A H Uiso 0.78990 -0.22540 0.53680 1.000 0.0500 c R . .
H18B H Uiso 0.88420 -0.15500 0.57200 1.000 0.0500 c R . .
H18C H Uiso 0.90450 -0.21890 0.50990 1.000 0.0500 c R . .
H19A H Uiso 0.36350 -0.00280 0.26570 1.000 0.0480 c R . .
H19B H Uiso 0.32310 0.12180 0.27010 1.000 0.0480 c R . .
H19C H Uiso 0.30660 0.03710 0.32470 1.000 0.0480 c R . .
H20A H Uiso 0.72810 0.26460 0.50360 1.000 0.0260 c R . .
H20B H Uiso 0.73290 0.27920 0.43080 1.000 0.0260 c R . .
H22A H Uiso 0.64990 0.55780 0.23130 1.000 0.0570 c R . .
H22B H Uiso 0.63940 0.43460 0.20510 1.000 0.0570 c R . .
H22C H Uiso 0.75160 0.47770 0.23670 1.000 0.0570 c R . .

loop_
_atom_type_symbol
_atom_type_description
_atom_type_scat_dispersion_real
_atom_type_scat_dispersion_imag
_atom_type_scat_source
C C 0.0033 0.0016 ' International Tables Vol C Tables 4.2.6.8 and 6.1.1.4'
H H 0.0000 0.0000 ' International Tables Vol C Tables 4.2.6.8 and 6.1.1.4'
Cu Cu 0.3201 1.2651 ' International Tables Vol C Tables 4.2.6.8 and 6.1.1.4'
F F 0.0171 0.0103 ' International Tables Vol C Tables 4.2.6.8 and 6.1.1.4'
N N 0.0061 0.0033 ' International Tables Vol C Tables 4.2.6.8 and 6.1.1.4'
O O 0.0106 0.0060 ' International Tables Vol C Tables 4.2.6.8 and 6.1.1.4'
P P 0.1023 0.0942 ' International Tables Vol C Tables 4.2.6.8 and 6.1.1.4'

loop_
_geom_angle_atom_site_label_1
_geom_angle_atom_site_label_2
_geom_angle_atom_site_label_3
_geom_angle
_geom_angle_site_symmetry_1
_geom_angle_site_symmetry_3
_geom_angle_publ_flag
O2 Cu1 C1 90.79(9) . . yes
O2 Cu1 C5 102.16(9) . 3_666 yes
C1 Cu1 C5 163.56(11) . 3_666 yes
O1 Cu2 C15 87.52(9) 1_545 . yes
C11 Cu2 C15 174.85(11) 3_656 . yes
O1 Cu2 C11 94.74(9) 1_545 3_656 yes
F8 P2 F9A 93.8(4) . . yes
F8 P2 F10A 82.9(5) . . yes
F8 P2 F11A 83.8(6) . . yes
F8 P2 F12A 96.8(4) . . yes
F9 P2 F10 90.54(16) . . yes
F9 P2 F11 178.07(17) . . yes
F9 P2 F12 90.59(18) . . yes
F10 P2 F11 87.56(16) . . yes
F10 P2 F12 178.20(18) . . yes
F11 P2 F12 91.30(18) . . yes
F9A P2 F10A 86.1(7) . . yes
F9A P2 F11A 173.5(7) . . yes
F9A P2 F12A 89.5(6) . . yes
F10A P2 F11A 99.5(7) . . yes
F10A P2 F12A 175.5(6) . . yes
F11A P2 F12A 84.9(7) . . yes
F8 P2 F11 92.35(16) . . yes
F8 P2 F12 91.30(16) . . yes
F7 P2 F9A 84.9(4) . . yes
F7 P2 F10A 96.8(5) . . yes
F7 P2 F8 178.67(13) . . yes
F7 P2 F9 91.53(13) . . yes
F7 P2 F10 88.63(15) . . yes
F7 P2 F11 88.11(16) . . yes
F7 P2 F12 89.93(16) . . yes
F7 P2 F12A 83.3(4) . . yes
F8 P2 F9 87.97(13) . . yes
F7 P2 F11A 97.6(6) . . yes
F8 P2 F10 90.14(15) . . yes
F1 P1 F4 90.2(3) . . yes
F1 P1 F5 89.6(3) . . yes
F1 P1 F2 179.6(3) . . yes
F1 P1 F3 90.1(3) . . yes
F2 P1 F6 90.9(3) . . yes
F3 P1 F4 90.0(3) . . yes
F3 P1 F5 178.9(3) . . yes
F1 P1 F6 89.3(3) . . yes
F2 P1 F3 90.2(4) . . yes
F2 P1 F4 89.6(4) . . yes
F2 P1 F5 90.0(3) . . yes
F3 P1 F6 91.0(3) . . yes
F4 P1 F5 88.9(3) . . yes
F4 P1 F6 178.9(4) . . yes
F5 P1 F6 90.1(3) . . yes
F1A P1A F5A 89.7(11) . . yes
F1A P1A F6A 87.2(12) . . yes
F1A P1A F4A 90.9(12) . . yes
F1A P1A F2A 179.2(14) . . yes
F1A P1A F3A 90.7(12) . . yes
F3A P1A F5A 179.6(15) . . yes
F3A P1A F6A 92.8(10) . . yes
F2A P1A F3A 88.8(11) . . yes
F2A P1A F4A 89.8(12) . . yes
F2A P1A F5A 90.8(10) . . yes
F2A P1A F6A 92.2(12) . . yes
F3A P1A F4A 91.1(11) . . yes
F4A P1A F6A 175.7(12) . . yes
F5A P1A F6A 87.0(10) . . yes
F4A P1A F5A 89.1(11) . . yes
Cu2 O1 C10 115.86(15) 1_565 . yes
Cu1 O2 C20 118.16(15) . . yes
C2 N1 C8 123.9(2) . . yes
Cu2 O1 H1 128.00 1_565 . no
C1 N1 C2 111.4(2) . . yes
C10 O1 H1 109.00 . . no
C1 N1 C8 124.7(2) . . yes
C4 N2 C5 123.2(2) . . yes
C4 N2 C7 125.1(2) . . yes
C20 O2 H5 109.00 . . no
C5 N2 C7 111.1(2) . . yes
Cu1 O2 H5 97.00 . . no
C6 N3 C9 124.1(3) . . yes
C5 N3 C9 124.5(2) . . yes
C5 N3 C6 111.4(2) . . yes
C1 N4 C3 111.3(2) . . yes
C1 N4 C4 122.6(2) . . yes
C3 N4 C4 126.0(2) . . yes
C11 N5 C18 124.4(3) . . yes
C12 N5 C18 123.8(3) . . yes
C11 N5 C12 111.6(2) . . yes
C15 N6 C17 111.5(2) . . yes
C14 N6 C15 122.9(2) . . yes
C14 N6 C17 125.6(2) . . yes
C15 N7 C19 124.0(2) . . yes
C16 N7 C19 124.4(2) . . yes
C15 N7 C16 111.6(2) . . yes
C13 N8 C14 125.9(2) . . yes
C11 N8 C13 111.3(2) . . yes
C11 N8 C14 122.8(2) . . yes
Cu1 C1 N1 125.77(19) . . yes
N1 C1 N4 104.1(2) . . yes
Cu1 C1 N4 130.15(19) . . yes
N1 C2 C3 107.0(2) . . yes
N4 C3 C2 106.2(3) . . yes
N2 C4 N4 110.6(2) . . yes
N2 C4 C10 112.4(2) . . yes
N4 C4 C10 110.8(2) . . yes
Cu1 C5 N3 123.75(19) 3_666 . yes
N2 C5 N3 104.1(2) . . yes
Cu1 C5 N2 131.9(2) 3_666 . yes
N3 C6 C7 107.0(2) . . yes
N2 C7 C6 106.5(2) . . yes
O1 C10 C4 110.8(2) . . yes
Cu2 C11 N5 128.3(2) 3_656 . yes
Cu2 C11 N8 127.60(19) 3_656 . yes
N5 C11 N8 103.7(2) . . yes
N5 C12 C13 107.0(2) . . yes
N8 C13 C12 106.3(3) . . yes
N6 C14 N8 110.9(2) . . yes
N6 C14 C20 112.4(2) . . yes
N8 C14 C20 111.6(2) . . yes
Cu2 C15 N7 124.97(19) . . yes
Cu2 C15 N6 131.3(2) . . yes
N6 C15 N7 103.8(2) . . yes
N7 C16 C17 106.9(3) . . yes
N6 C17 C16 106.3(2) . . yes
O2 C20 C14 108.8(2) . . yes
N1 C2 H2 126.00 . . no
C3 C2 H2 127.00 . . no
C2 C3 H3 127.00 . . no
N4 C3 H3 127.00 . . no
N4 C4 H4 108.00 . . no
C10 C4 H4 108.00 . . no
N2 C4 H4 108.00 . . no
N3 C6 H6 126.00 . . no
C7 C6 H6 127.00 . . no
C6 C7 H7 127.00 . . no
N2 C7 H7 127.00 . . no
N1 C8 H8A 109.00 . . no
N1 C8 H8B 109.00 . . no
N1 C8 H8C 109.00 . . no
H8A C8 H8B 109.00 . . no
H8A C8 H8C 110.00 . . no
H8B C8 H8C 110.00 . . no
H9A C9 H9B 110.00 . . no
N3 C9 H9A 109.00 . . no
H9A C9 H9C 109.00 . . no
H9B C9 H9C 109.00 . . no
N3 C9 H9B 109.00 . . no
N3 C9 H9C 109.00 . . no
O1 C10 H10A 109.00 . . no
H10A C10 H10B 108.00 . . no
O1 C10 H10B 109.00 . . no
C4 C10 H10A 110.00 . . no
C4 C10 H10B 109.00 . . no
N5 C12 H12 127.00 . . no
C13 C12 H12 127.00 . . no
N8 C13 H13 127.00 . . no
C12 C13 H13 127.00 . . no
C20 C14 H14 107.00 . . no
N6 C14 H14 107.00 . . no
N8 C14 H14 107.00 . . no
C17 C16 H16 127.00 . . no
N7 C16 H16 127.00 . . no
N6 C17 H17 127.00 . . no
C16 C17 H17 127.00 . . no
H18A C18 H18B 109.00 . . no
H18A C18 H18C 109.00 . . no
H18B C18 H18C 110.00 . . no
N5 C18 H18C 109.00 . . no
N5 C18 H18A 109.00 . . no
N5 C18 H18B 109.00 . . no
N7 C19 H19A 109.00 . . no
H19B C19 H19C 110.00 . . no
N7 C19 H19B 109.00 . . no
N7 C19 H19C 109.00 . . no
H19A C19 H19B 109.00 . . no
H19A C19 H19C 109.00 . . no
C14 C20 H20B 110.00 . . no
H20A C20 H20B 108.00 . . no
C14 C20 H20A 110.00 . . no
O2 C20 H20B 110.00 . . no
O2 C20 H20A 110.00 . . no
N9 C21 C22 179.7(4) . . yes
C21 C22 H22A 109.00 . . no
C21 C22 H22B 109.00 . . no
C21 C22 H22C 109.00 . . no
H22A C22 H22B 110.00 . . no
H22A C22 H22C 109.00 . . no
H22B C22 H22C 110.00 . . no

loop_
_geom_bond_atom_site_label_1
_geom_bond_atom_site_label_2
_geom_bond_distance
_geom_bond_site_symmetry_2
_geom_bond_publ_flag
Cu1 O2 2.675(2) . yes
Cu1 C1 1.919(3) . yes
Cu1 C5 1.916(3) 3_666 yes
Cu2 C15 1.905(3) . yes
Cu2 O1 2.687(2) 1_545 yes
Cu2 C11 1.904(3) 3_656 yes
P2 F10 1.618(3) . yes
P2 F11 1.605(3) . yes
P2 F12 1.585(4) . yes
P2 F9A 1.606(12) . yes
P2 F10A 1.523(11) . yes
P2 F11A 1.548(15) . yes
P2 F12A 1.659(11) . yes
P2 F7 1.597(2) . yes
P2 F8 1.585(2) . yes
P2 F9 1.575(3) . yes
P1 F4 1.584(6) . yes
P1 F5 1.581(5) . yes
P1 F6 1.587(4) . yes
P1 F3 1.576(5) . yes
P1 F1 1.585(5) . yes
P1 F2 1.573(6) . yes
P1A F1A 1.587(18) . yes
P1A F5A 1.579(16) . yes
P1A F6A 1.580(15) . yes
P1A F2A 1.568(18) . yes
P1A F3A 1.566(16) . yes
P1A F4A 1.580(16) . yes
O1 C10 1.411(3) . yes
O2 C20 1.419(3) . yes
N1 C2 1.381(4) . yes
N1 C8 1.462(4) . yes
N1 C1 1.355(3) . yes
O1 H1 0.8400 . no
N2 C7 1.388(4) . yes
N2 C4 1.461(3) . yes
N2 C5 1.361(3) . yes
O2 H5 0.8400 . no
N3 C5 1.349(4) . yes
N3 C6 1.383(4) . yes
N3 C9 1.465(4) . yes
N4 C1 1.351(3) . yes
N4 C3 1.395(4) . yes
N4 C4 1.462(3) . yes
N5 C11 1.353(3) . yes
N5 C12 1.382(4) . yes
N5 C18 1.461(4) . yes
N6 C14 1.459(3) . yes
N6 C15 1.359(3) . yes
N6 C17 1.389(4) . yes
N7 C19 1.466(4) . yes
N7 C16 1.381(4) . yes
N7 C15 1.355(4) . yes
N8 C11 1.362(3) . yes
N8 C13 1.390(3) . yes
N8 C14 1.461(3) . yes
C2 C3 1.340(4) . no
C4 C10 1.525(3) . no
C6 C7 1.339(4) . no
C12 C13 1.341(5) . no
C14 C20 1.526(3) . no
C16 C17 1.344(4) . no
C2 H2 0.9500 . no
C3 H3 0.9500 . no
C4 H4 1.0000 . no
C6 H6 0.9500 . no
C7 H7 0.9500 . no
C8 H8A 0.9800 . no
C8 H8B 0.9800 . no
C8 H8C 0.9800 . no
C9 H9B 0.9800 . no
C9 H9A 0.9800 . no
C9 H9C 0.9800 . no
C10 H10A 0.9900 . no
C10 H10B 0.9900 . no
C12 H12 0.9500 . no
C13 H13 0.9500 . no
C14 H14 1.0000 . no
C16 H16 0.9500 . no
C17 H17 0.9500 . no
C18 H18A 0.9800 . no
C18 H18B 0.9800 . no
C18 H18C 0.9800 . no
C19 H19A 0.9800 . no
C19 H19B 0.9800 . no
C19 H19C 0.9800 . no
C20 H20A 0.9900 . no
C20 H20B 0.9900 . no
N9 C21 1.136(4) . yes
C21 C22 1.457(5) . no
C22 H22A 0.9800 . no
C22 H22B 0.9800 . no
C22 H22C 0.9800 . no

loop_
_geom_hbond_atom_site_label_D
_geom_hbond_atom_site_label_H
_geom_hbond_atom_site_label_A
_geom_hbond_distance_DH
_geom_hbond_distance_HA
_geom_hbond_distance_DA
_geom_hbond_angle_DHA
_geom_hbond_publ_flag
O1 H1 F6 0.8400 2.0200 2.778(4) 149.00 yes
O2 H5 N9 0.8400 1.9900 2.789(3) 158.00 yes

loop_
_geom_torsion_atom_site_label_1
_geom_torsion_atom_site_label_2
_geom_torsion_atom_site_label_3
_geom_torsion_atom_site_label_4
_geom_torsion
_geom_torsion_site_symmetry_1
_geom_torsion_site_symmetry_3
_geom_torsion_site_symmetry_4
_geom_torsion_publ_flag
C1 Cu1 O2 C20 87.43(19) . . . no
C5 Cu1 O2 C20 -82.38(19) 3_666 . . no
O2 Cu1 C1 N1 -79.7(2) . . . no
O2 Cu1 C1 N4 100.6(2) . . . no
O2 Cu1 C5 N2 -17.7(3) . 3_666 3_666 no
O2 Cu1 C5 N3 155.7(2) . 3_666 3_666 no
O1 Cu2 C15 N6 -110.6(2) 1_545 . . no
O1 Cu2 C15 N7 67.8(2) 1_545 . . no
C15 Cu2 O1 C10 40.0(2) . 1_545 1_545 no
Cu2 O1 C10 C4 143.59(18) 1_565 . . no
Cu1 O2 C20 C14 152.60(16) . . . no
C2 N1 C1 Cu1 179.5(2) . . . no
C2 N1 C1 N4 -0.8(3) . . . no
C8 N1 C1 Cu1 -1.5(4) . . . no
C8 N1 C1 N4 178.2(3) . . . no
C1 N1 C2 C3 0.0(4) . . . no
C8 N1 C2 C3 -179.0(3) . . . no
C5 N2 C4 N4 94.3(3) . . . no
C5 N2 C4 C10 -141.4(2) . . . no
C7 N2 C4 N4 -76.0(3) . . . no
C7 N2 C4 C10 48.4(3) . . . no
C4 N2 C5 N3 -171.8(2) . . . no
C4 N2 C5 Cu1 13.9(4) . . 3_666 no
C7 N2 C5 N3 -0.4(3) . . . no
C7 N2 C5 Cu1 -174.7(2) . . 3_666 no
C4 N2 C7 C6 171.6(2) . . . no
C5 N2 C7 C6 0.4(3) . . . no
C6 N3 C5 N2 0.2(3) . . . no
C6 N3 C5 Cu1 175.13(19) . . 3_666 no
C9 N3 C5 N2 178.8(3) . . . no
C9 N3 C5 Cu1 -6.3(4) . . 3_666 no
C5 N3 C6 C7 0.0(3) . . . no
C9 N3 C6 C7 -178.6(3) . . . no
C3 N4 C1 Cu1 -179.0(2) . . . no
C3 N4 C1 N1 1.2(3) . . . no
C4 N4 C1 Cu1 -2.9(4) . . . no
C4 N4 C1 N1 177.4(2) . . . no
C1 N4 C3 C2 -1.3(4) . . . no
C4 N4 C3 C2 -177.3(3) . . . no
C1 N4 C4 N2 -91.6(3) . . . no
C1 N4 C4 C10 143.1(3) . . . no
C3 N4 C4 N2 84.0(3) . . . no
C3 N4 C4 C10 -41.3(4) . . . no
C12 N5 C11 N8 0.1(3) . . . no
C12 N5 C11 Cu2 -173.3(2) . . 3_656 no
C18 N5 C11 N8 176.1(3) . . . no
C18 N5 C11 Cu2 2.6(4) . . 3_656 no
C11 N5 C12 C13 0.1(3) . . . no
C18 N5 C12 C13 -175.9(3) . . . no
C15 N6 C14 N8 112.6(3) . . . no
C15 N6 C14 C20 -121.7(3) . . . no
C17 N6 C14 N8 -66.1(3) . . . no
C17 N6 C14 C20 59.7(3) . . . no
C14 N6 C15 Cu2 0.1(4) . . . no
C14 N6 C15 N7 -178.5(2) . . . no
C17 N6 C15 Cu2 179.0(2) . . . no
C17 N6 C15 N7 0.3(3) . . . no
C14 N6 C17 C16 178.4(3) . . . no
C15 N6 C17 C16 -0.4(4) . . . no
C16 N7 C15 Cu2 -178.9(2) . . . no
C16 N7 C15 N6 -0.1(3) . . . no
C19 N7 C15 Cu2 1.9(4) . . . no
C19 N7 C15 N6 -179.4(3) . . . no
C15 N7 C16 C17 -0.1(4) . . . no
C19 N7 C16 C17 179.1(3) . . . no
C13 N8 C11 N5 -0.3(3) . . . no
C13 N8 C11 Cu2 173.2(2) . . 3_656 no
C14 N8 C11 N5 179.8(2) . . . no
C14 N8 C11 Cu2 -6.7(4) . . 3_656 no
C11 N8 C13 C12 0.3(3) . . . no
C14 N8 C13 C12 -179.7(3) . . . no
C11 N8 C14 N6 -106.4(3) . . . no
C11 N8 C14 C20 127.4(3) . . . no
C13 N8 C14 N6 73.7(3) . . . no
C13 N8 C14 C20 -52.5(4) . . . no
N1 C2 C3 N4 0.7(4) . . . no
N2 C4 C10 O1 69.9(3) . . . no
N4 C4 C10 O1 -165.9(2) . . . no
N3 C6 C7 N2 -0.2(3) . . . no
N5 C12 C13 N8 -0.3(3) . . . no
N6 C14 C20 O2 62.2(3) . . . no
N8 C14 C20 O2 -172.4(2) . . . no
N7 C16 C17 N6 0.3(4) . . . no
